data_9017537
loop_
_publ_author_name
'Ben Yahia, H.'
'Nilges, T.'
'Rodewald, U. C.'
'Pottgen, R.'

_publ_section_title
;
 New arsenates (V) NaKAl2O(AsO4)2 and Na2KAl3(AsO4)4
;
_journal_name_full 'Materials Research Bulletin'
_journal_page_first 2017
_journal_page_last 2023
_journal_volume 45
_journal_year 2010
_chemical_compound_source Synthetic
_chemical_formula_sum 'Al3 As4 K0.92 Na2.08 O16'
_chemical_name_mineral Ozerovaite
_space_group_IT_number 64
_space_group_name_Hall '-C 2ac 2'
_space_group_name_H-M_alt 'C m c e'
_symmetry_space_group_name_H-M 'C m c e'
_cell_angle_alpha 90
_cell_angle_beta 90
_cell_angle_gamma 90
_cell_length_a 10.5049
_cell_length_b 20.482
_cell_length_c 6.3574
_cell_formula_units_Z 4
_cell_volume 1367.867
_database_code_amcsd 0020625
_exptl_crystal_density_diffrn 3.498
_cod_data_source_file inputs/fixed/downloads/18/18032.cif
_cod_data_source_block 18032
_cod_original_sg_symbol_H-M 'C m c a'
_cod_original_formula_sum 'K.92 Na2.08 Al3 As4 O16'
_cod_database_code 9017537

loop_
_space_group_symop_operation_xyz
x,y,z
1/2+x,1/2+y,z
x,1/2-y,1/2+z
1/2+x,-y,1/2+z
-x,1/2+y,1/2-z
1/2-x,+y,1/2-z
-x,y,z
1/2-x,1/2+y,z
x,-y,-z
1/2+x,1/2-y,-z
x,1/2+y,1/2-z
1/2+x,+y,1/2-z
-x,1/2-y,1/2+z
1/2-x,-y,1/2+z
-x,-y,-z
1/2-x,1/2-y,-z

loop_
_atom_site_aniso_label
_atom_site_aniso_U_11
_atom_site_aniso_U_22
_atom_site_aniso_U_33
_atom_site_aniso_U_12
_atom_site_aniso_U_13
_atom_site_aniso_U_23
K1 0.06900 0.03600 0.10200 0.02600 0.03700 -0.00300
Na1 0.06900 0.03600 0.10200 0.02600 0.03700 -0.00300
Na2 0.06700 0.06300 0.01800 0.00000 0.00000 -0.00400
Al1 0.00790 0.01360 0.00860 0.00000 0.00000 0.00010
Al2 0.00770 0.01510 0.00900 0.00000 -0.00090 0.00000
As1 0.00770 0.01490 0.00950 0.00000 0.00000 -0.00090
As2 0.00910 0.01370 0.00730 0.00000 0.00048 0.00000
O1 0.01370 0.01450 0.01100 0.00000 0.00000 0.00060
O2 0.02700 0.01900 0.01800 0.00000 0.00000 -0.00670
O3 0.00960 0.01520 0.00920 0.00210 0.00190 -0.00070
O4 0.01500 0.01740 0.00800 0.00140 0.00280 0.00060
O5 0.01060 0.01820 0.01510 -0.00370 -0.00280 0.00220

loop_
_atom_site_label
_atom_site_fract_x
_atom_site_fract_y
_atom_site_fract_z
_atom_site_occupancy
_atom_site_U_iso_or_equiv
K1 0.22630 0.22920 0.12400 0.23000 0.06900
Na1 0.22630 0.22920 0.12400 0.14000 0.06900
Na2 0.00000 0.16290 0.05660 0.76000 0.04910
Al1 0.00000 0.00000 0.50000 1.00000 0.01000
Al2 0.25000 0.09158 0.75000 1.00000 0.01060
As1 0.00000 0.34546 0.05952 1.00000 0.01072
As2 0.25000 0.04441 0.25000 1.00000 0.01004
O1 0.00000 0.41490 -0.08670 1.00000 0.01300
O2 0.00000 0.28210 -0.10100 1.00000 0.02140
O3 0.13690 -0.01464 0.29710 1.00000 0.01130
O4 0.21080 0.09074 0.04600 1.00000 0.01350
O5 0.12650 0.34672 0.22300 1.00000 0.01460

loop_
_cod_related_entry_id
_cod_related_entry_database
_cod_related_entry_code
1 AMCSD 0020625
